data_4332498
loop_
_publ_author_name
'Yan, Bangbo'
'Luo, Junhua'
'Dube, Paul'
'Sefat, Athena S.'
'Greedan, John E.'
'Maggard, Paul A.'

_publ_section_title
;
 Spin-Gap Formation and Thermal Structural Studies in Reduced Hybrid
 Layered Vanadates
;
_journal_issue 13
_journal_name_full 'Inorganic Chemistry'
_journal_page_first 5109
_journal_page_last 5118
_journal_paper_doi 10.1021/ic0604563
_journal_volume 45
_journal_year 2006
_chemical_formula_sum 'C4 H4 N2 Ni O10 V4'
_chemical_formula_weight 502.56
_chemical_name_systematic
;
 ?
;
_space_group_IT_number 63
_symmetry_cell_setting orthorhombic
_symmetry_space_group_name_Hall '-C 2c 2'
_symmetry_space_group_name_H-M 'C m c m'
_atom_sites_solution_hydrogens geom
_atom_sites_solution_primary direct
_atom_sites_solution_secondary difmap
_audit_creation_method SHELXL-97
_cell_angle_alpha 90.00
_cell_angle_beta 90.00
_cell_angle_gamma 90.00
_cell_formula_units_Z 4
_cell_length_a 14.2372(4)
_cell_length_b 6.9008(2)
_cell_length_c 11.5102(3)
_cell_measurement_reflns_used 6465
_cell_measurement_temperature 273(2)
_cell_measurement_theta_max 32.14
_cell_measurement_theta_min 2.86
_cell_volume 1130.85(5)
_computing_cell_refinement 'Bruker SMART'
_computing_data_collection 'Bruker SMART'
_computing_data_reduction 'Bruker SAINT'
_computing_molecular_graphics 'Bruker SHELXTL'
_computing_publication_material 'Bruker SHELXTL'
_computing_structure_refinement 'SHELXL-97 (Sheldrick, 1997)'
_computing_structure_solution 'SHELXS-97 (Sheldrick, 1990)'
_diffrn_ambient_temperature 273(2)
_diffrn_measured_fraction_theta_full 0.934
_diffrn_measured_fraction_theta_max 0.934
_diffrn_measurement_device_type 'CCD area detector'
_diffrn_measurement_method 'phi and omega scans'
_diffrn_radiation_monochromator graphite
_diffrn_radiation_source 'fine-focus sealed tube'
_diffrn_radiation_type MoK\a
_diffrn_radiation_wavelength 0.71073
_diffrn_reflns_av_R_equivalents 0.0315
_diffrn_reflns_av_sigmaI/netI 0.0216
_diffrn_reflns_limit_h_max 21
_diffrn_reflns_limit_h_min -21
_diffrn_reflns_limit_k_max 10
_diffrn_reflns_limit_k_min -9
_diffrn_reflns_limit_l_max 17
_diffrn_reflns_limit_l_min -17
_diffrn_reflns_number 16407
_diffrn_reflns_theta_full 33.54
_diffrn_reflns_theta_max 33.54
_diffrn_reflns_theta_min 2.86
_exptl_absorpt_coefficient_mu 4.875
_exptl_absorpt_correction_T_max 0.7586
_exptl_absorpt_correction_T_min 0.3875
_exptl_absorpt_correction_type none
_exptl_crystal_colour lustrous
_exptl_crystal_density_diffrn 2.952
_exptl_crystal_density_meas 0
_exptl_crystal_density_method 'not measured'
_exptl_crystal_description long
_exptl_crystal_F_000 968
_exptl_crystal_size_max 0.24
_exptl_crystal_size_mid 0.06
_exptl_crystal_size_min 0.06
_refine_diff_density_max 0.563
_refine_diff_density_min -0.958
_refine_diff_density_rms 0.110
_refine_ls_extinction_method none
_refine_ls_goodness_of_fit_ref 1.045
_refine_ls_hydrogen_treatment mixed
_refine_ls_matrix_type full
_refine_ls_number_parameters 58
_refine_ls_number_reflns 1120
_refine_ls_number_restraints 0
_refine_ls_restrained_S_all 1.045
_refine_ls_R_factor_all 0.0245
_refine_ls_R_factor_gt 0.0206
_refine_ls_shift/su_max 0.001
_refine_ls_shift/su_mean 0.000
_refine_ls_structure_factor_coef Fsqd
_refine_ls_weighting_details 'calc w=1/[\s^2^(Fo^2^)+(0.0350P)^2^+1.9239P] where P=(Fo^2^+2Fc^2^)/3'
_refine_ls_weighting_scheme calc
_refine_ls_wR_factor_gt 0.0596
_refine_ls_wR_factor_ref 0.0611
_reflns_number_gt 1025
_reflns_number_total 1120
_reflns_threshold_expression >2sigma(I)
_cod_data_source_file ic0604563sup2.cif
_cod_data_source_block NiPyzV4O10
_cod_depositor_comments
;
The following automatic conversions were performed:

'_symmetry_cell_setting' value 'Orthorhombic' changed to
'orthorhombic' according to
/home/saulius/struct/CIF-dictionaries/cif_core.dic dictionary named
'cif_core.dic' version 2.4.2 from 2011-04-26.

Automatic conversion script
Id: cif_fix_values 1891 2012-01-12 08:04:46Z andrius 
;
_cod_original_sg_symbol_H-M Cmcm
_cod_database_code 4332498

loop_
_symmetry_equiv_pos_as_xyz
'x, y, z'
'-x, -y, z+1/2'
'-x, y, -z+1/2'
'x, -y, -z'
'x+1/2, y+1/2, z'
'-x+1/2, -y+1/2, z+1/2'
'-x+1/2, y+1/2, -z+1/2'
'x+1/2, -y+1/2, -z'
'-x, -y, -z'
'x, y, -z-1/2'
'x, -y, z-1/2'
'-x, y, z'
'-x+1/2, -y+1/2, -z'
'x+1/2, y+1/2, -z-1/2'
'x+1/2, -y+1/2, z-1/2'
'-x+1/2, y+1/2, z'

loop_
_atom_site_label
_atom_site_type_symbol
_atom_site_fract_x
_atom_site_fract_y
_atom_site_fract_z
_atom_site_U_iso_or_equiv
_atom_site_adp_type
_atom_site_occupancy
_atom_site_symmetry_multiplicity
_atom_site_calc_flag
_atom_site_refinement_flags
Ni1 Ni 0.5000 0.31609(5) 0.7500 0.00685(9) Uani 1 4 d S
V1 V 0.288779(17) 0.36349(3) 0.60384(2) 0.00792(9) Uani 1 1 d .
O1 O 0.40026(7) 0.31578(16) 0.62390(9) 0.0114(2) Uani 1 1 d .
O2 O 0.22372(9) 0.13096(14) 0.57004(10) 0.0126(2) Uani 1 1 d .
O3 O 0.24251(11) 0.3843(2) 0.7500 0.0114(3) Uani 1 2 d S
N1 N 0.5000 0.6152(3) 0.7500 0.0101(4) Uani 1 4 d S
N2 N 0.5000 0.0178(4) 0.7500 0.0096(4) Uani 1 4 d S
C1 C 0.5000 0.7157(3) 0.8484(2) 0.0296(7) Uani 1 2 d S
H1 H 0.5000 0.6557 0.9199 0.044 Uiso 1 2 d SR
H2 H 0.5000 -0.0199 0.5835 0.044 Uiso 1 2 d SR
C2 C 0.5000 -0.0836(4) 0.6532(2) 0.0387(9) Uani 1 2 d S

loop_
_atom_site_aniso_label
_atom_site_aniso_U_11
_atom_site_aniso_U_22
_atom_site_aniso_U_33
_atom_site_aniso_U_23
_atom_site_aniso_U_13
_atom_site_aniso_U_12
Ni1 0.00698(16) 0.00600(16) 0.00757(16) 0.000 0.000 0.000
V1 0.00889(13) 0.00654(14) 0.00833(13) 0.00074(7) -0.00280(8) -0.00017(7)
O1 0.0102(5) 0.0134(5) 0.0107(5) 0.0002(4) -0.0024(4) 0.0013(4)
O2 0.0217(6) 0.0086(5) 0.0075(5) 0.0020(3) -0.0040(4) -0.0052(4)
O3 0.0128(7) 0.0112(7) 0.0103(7) 0.000 0.000 -0.0013(5)
N1 0.0099(11) 0.0085(10) 0.0118(11) 0.000 0.000 0.000
N2 0.0122(11) 0.0080(10) 0.0087(10) 0.000 0.000 0.000
C1 0.070(2) 0.0080(9) 0.0108(9) 0.0015(8) 0.000 0.000
C2 0.098(3) 0.0092(10) 0.0091(9) 0.0030(8) 0.000 0.000

loop_
_atom_type_symbol
_atom_type_description
_atom_type_scat_dispersion_real
_atom_type_scat_dispersion_imag
_atom_type_scat_source
C C 0.0033 0.0016 'International Tables Vol C Tables 4.2.6.8 and 6.1.1.4'
H H 0.0000 0.0000 'International Tables Vol C Tables 4.2.6.8 and 6.1.1.4'
N N 0.0061 0.0033 'International Tables Vol C Tables 4.2.6.8 and 6.1.1.4'
O O 0.0106 0.0060 'International Tables Vol C Tables 4.2.6.8 and 6.1.1.4'
V V 0.3005 0.5294 'International Tables Vol C Tables 4.2.6.8 and 6.1.1.4'
Ni Ni 0.3393 1.1124 'International Tables Vol C Tables 4.2.6.8 and 6.1.1.4'

loop_
_geom_angle_atom_site_label_1
_geom_angle_atom_site_label_2
_geom_angle_atom_site_label_3
_geom_angle
_geom_angle_site_symmetry_1
_geom_angle_site_symmetry_3
O1 Ni1 O1 91.25(6) 3_656 12_655
O1 Ni1 O1 179.88(6) 3_656 .
O1 Ni1 O1 88.75(6) 12_655 .
O1 Ni1 O1 88.75(6) 3_656 10_557
O1 Ni1 O1 179.88(7) 12_655 10_557
O1 Ni1 O1 91.25(6) . 10_557
O1 Ni1 N2 89.94(3) 3_656 .
O1 Ni1 N2 89.94(3) 12_655 .
O1 Ni1 N2 89.94(3) . .
O1 Ni1 N2 89.94(3) 10_557 .
O1 Ni1 N1 90.06(3) 3_656 .
O1 Ni1 N1 90.06(3) 12_655 .
O1 Ni1 N1 90.06(3) . .
O1 Ni1 N1 90.06(3) 10_557 .
N2 Ni1 N1 180.000(1) . .
O1 V1 O3 103.73(6) . .
O1 V1 O2 109.44(5) . .
O3 V1 O2 94.59(6) . .
O1 V1 O2 108.42(6) . 16
O3 V1 O2 94.55(6) . 16
O2 V1 O2 137.52(4) . 16
O1 V1 O2 103.30(5) . 13_556
O3 V1 O2 152.96(6) . 13_556
O2 V1 O2 76.59(5) . 13_556
O2 V1 O2 76.62(5) 16 13_556
O1 V1 V1 103.60(4) . 4_566
O3 V1 V1 132.84(5) . 4_566
O2 V1 V1 111.30(4) . 4_566
O2 V1 V1 40.16(4) 16 4_566
O2 V1 V1 37.44(3) 13_556 4_566
O1 V1 V1 110.89(4) . 13_556
O3 V1 V1 129.33(5) . 13_556
O2 V1 V1 39.65(4) . 13_556
O2 V1 V1 107.69(4) 16 13_556
O2 V1 V1 36.95(3) 13_556 13_556
V1 V1 V1 72.763(11) 4_566 13_556
V1 O1 Ni1 141.12(7) . .
V1 O2 V1 146.04(7) . 16_545
V1 O2 V1 103.41(5) . 13_556
V1 O2 V1 102.40(5) 16_545 13_556
V1 O3 V1 136.32(9) 10_557 .
C1 N1 C1 117.0(3) . 10_557
C1 N1 Ni1 121.48(14) . .
C1 N1 Ni1 121.48(14) 10_557 .
C2 N2 C2 115.7(3) 10_557 .
C2 N2 Ni1 122.14(14) 10_557 .
C2 N2 Ni1 122.14(14) . .
N1 C1 C2 120.7(2) . 10_567
N2 C2 C1 122.9(2) . 10_547

loop_
_geom_bond_atom_site_label_1
_geom_bond_atom_site_label_2
_geom_bond_distance
_geom_bond_site_symmetry_2
Ni1 O1 2.0306(11) 3_656
Ni1 O1 2.0306(11) 12_655
Ni1 O1 2.0306(11) .
Ni1 O1 2.0306(11) 10_557
Ni1 N2 2.058(2) .
Ni1 N1 2.064(2) .
V1 O1 1.6373(11) .
V1 O3 1.8124(6) .
V1 O2 1.8931(10) .
V1 O2 1.8948(10) 16
V1 O2 2.0096(12) 13_556
V1 V1 3.0438(5) 4_566
V1 V1 3.0638(5) 13_556
O2 V1 1.8947(10) 16_545
O2 V1 2.0097(12) 13_556
O3 V1 1.8124(6) 10_557
N1 C1 1.328(3) .
N1 C1 1.328(3) 10_557
N2 C2 1.316(3) 10_557
N2 C2 1.316(3) .
C1 C2 1.385(3) 10_567
C2 C1 1.385(3) 10_547
